data_7716965
loop_
_publ_author_name
'Kumar, Anuj'
'Ghatak, Aheli'
'Murugavel, Ramaswamy'

_publ_section_title
;
 Facile room-temperature synthesis of layered transition metal
 phosphonates <i>via</i> hitherto unknown alkali metal <i>tert</i>-butyl
 phosphonates.
;
_journal_issue 34
_journal_name_full 'Dalton transactions (Cambridge, England : 2003)'
_journal_page_first 14399
_journal_page_last 14410
_journal_paper_doi 10.1039/d4dt01668h
_journal_volume 53
_journal_year 2024
_chemical_formula_moiety 'C4 H11 Na2 O7 P'
_chemical_formula_sum 'C4 H17 Na2 O7 P'
_chemical_formula_weight 254.12
_space_group_crystal_system monoclinic
_space_group_IT_number 14
_space_group_name_Hall '-P 2ybc'
_space_group_name_H-M_alt 'P 1 21/c 1'
_atom_sites_solution_hydrogens mixed
_atom_sites_solution_primary iterative
_audit_creation_date 2024-01-31
_audit_creation_method
;
Olex2 1.3-ac4
(compiled 2019.04.23 svn.r3594 for Rigaku Oxford Diffraction, GUI svn.r5739)
;
_audit_update_record
;
2024-02-02 deposited with the CCDC.	2024-07-30 downloaded from the CCDC.
;
_cell_angle_alpha 90
_cell_angle_beta 104.188(3)
_cell_angle_gamma 90
_cell_formula_units_Z 4
_cell_length_a 14.5571(5)
_cell_length_b 6.79238(16)
_cell_length_c 13.4207(3)
_cell_measurement_reflns_used 4288
_cell_measurement_temperature 100
_cell_measurement_theta_max 25.0480
_cell_measurement_theta_min 2.8650
_cell_volume 1286.53(6)
_computing_cell_refinement 'CrysAlisPro 1.171.39.32a (Rigaku OD, 2017)'
_computing_data_collection 'CrysAlisPro 1.171.39.32a (Rigaku OD, 2017)'
_computing_data_reduction 'CrysAlisPro 1.171.39.32a (Rigaku OD, 2017)'
_computing_molecular_graphics 'Olex2 (Dolomanov et al., 2009)'
_computing_publication_material 'Olex2 (Dolomanov et al., 2009)'
_computing_structure_refinement 'ShelXL (Sheldrick, 2015)'
_computing_structure_solution 'olex2.solve (Bourhis et al., 2015)'
_diffrn_ambient_temperature 100
_diffrn_detector 'CCD plate'
_diffrn_measured_fraction_theta_full 0.999
_diffrn_measured_fraction_theta_max 0.999
_diffrn_measurement_details
;
List of Runs (angles in degrees, time in seconds):

  # Type    Start    End  Width  t~exp~   \w     \q     \k     \f   Frames
#--------------------------------------------------------------------------
  1  \w   -104.00  21.00   1.00   10.00    --  -14.30 -57.00-180.00  125
  2  \w    -48.00  75.00   1.00   10.00    --  -14.30  38.00  90.00  123
  3  \w   -104.00  21.00   1.00   10.00    --  -14.30 -57.00 -90.00  125
  4  \w    -50.00  75.00   1.00   10.00    --  -14.30  57.00-150.00  125
  5  \w   -104.00  21.00   1.00   10.00    --  -14.30 -57.00  60.00  125
  6  \w    -53.00  73.00   1.00   10.00    --  -14.30  72.00   0.00  126
  7  \w    -50.00  75.00   1.00   10.00    --  -14.30  57.00 -90.00  125
;
_diffrn_measurement_device 'four-circle diffractometer'
_diffrn_measurement_device_type 'XtaLAB AFC12 (RCD3): Kappa single'
_diffrn_measurement_method '\w scans'
_diffrn_orient_matrix_type 'CrysAlisPro convention (1999,Acta A55,543-557)'
_diffrn_orient_matrix_UB_11 -0.0401327000
_diffrn_orient_matrix_UB_12 -0.0625222000
_diffrn_orient_matrix_UB_13 -0.0141136000
_diffrn_orient_matrix_UB_21 -0.0298987000
_diffrn_orient_matrix_UB_22 0.0801350000
_diffrn_orient_matrix_UB_23 0.0046633000
_diffrn_orient_matrix_UB_31 -0.0046684000
_diffrn_orient_matrix_UB_32 0.0239619000
_diffrn_orient_matrix_UB_33 -0.0524446000
_diffrn_radiation_monochromator graphite
_diffrn_radiation_probe x-ray
_diffrn_radiation_type 'Mo K\a'
_diffrn_radiation_wavelength 0.71073
_diffrn_reflns_av_R_equivalents 0.0771
_diffrn_reflns_av_unetI/netI 0.0370
_diffrn_reflns_Laue_measured_fraction_full 0.999
_diffrn_reflns_Laue_measured_fraction_max 0.999
_diffrn_reflns_limit_h_max 17
_diffrn_reflns_limit_h_min -17
_diffrn_reflns_limit_k_max 8
_diffrn_reflns_limit_k_min -8
_diffrn_reflns_limit_l_max 15
_diffrn_reflns_limit_l_min -15
_diffrn_reflns_number 22368
_diffrn_reflns_point_group_measured_fraction_full 0.999
_diffrn_reflns_point_group_measured_fraction_max 0.999
_diffrn_reflns_theta_full 24.999
_diffrn_reflns_theta_max 24.999
_diffrn_reflns_theta_min 2.887
_diffrn_source 'fine-focus sealed X-ray tube'
_diffrn_source_type 'Enhance (Mo) X-ray Source'
_exptl_absorpt_coefficient_mu 0.288
_exptl_absorpt_correction_T_max 1.00000
_exptl_absorpt_correction_T_min 0.40217
_exptl_absorpt_correction_type multi-scan
_exptl_absorpt_process_details
;
CrysAlisPro 1.171.39.32a (Rigaku Oxford Diffraction, 2017)
Empirical absorption correction using spherical harmonics,
 implemented in SCALE3 ABSPACK scaling algorithm.
;
_exptl_crystal_colour colourless
_exptl_crystal_colour_primary colourless
_exptl_crystal_density_diffrn 1.312
_exptl_crystal_description plate
_exptl_crystal_F_000 536
_exptl_crystal_preparation 0
_exptl_crystal_size_max 0.8
_exptl_crystal_size_mid 0.3
_exptl_crystal_size_min 0.15
_refine_diff_density_max 0.765
_refine_diff_density_min -0.756
_refine_diff_density_rms 0.123
_refine_ls_extinction_method none
_refine_ls_goodness_of_fit_ref 1.110
_refine_ls_hydrogen_treatment mixed
_refine_ls_matrix_type full
_refine_ls_number_parameters 136
_refine_ls_number_reflns 2250
_refine_ls_number_restraints 1
_refine_ls_restrained_S_all 1.110
_refine_ls_R_factor_all 0.1029
_refine_ls_R_factor_gt 0.0953
_refine_ls_shift/su_max 0.000
_refine_ls_shift/su_mean 0.000
_refine_ls_structure_factor_coef Fsqd
_refine_ls_weighting_details 'w=1/[\s^2^(Fo^2^)+(0.1414P)^2^+3.5181P] where P=(Fo^2^+2Fc^2^)/3'
_refine_ls_weighting_scheme calc
_refine_ls_wR_factor_gt 0.2483
_refine_ls_wR_factor_ref 0.2563
_reflns_Friedel_coverage 0.000
_reflns_number_gt 2039
_reflns_number_total 2250
_reflns_threshold_expression 'I > 2\s(I)'
_cod_data_source_file d4dt01668h2.cif
_cod_data_source_block ak-242
_cod_original_cell_volume 1286.53(7)
_cod_database_code 7716965
_shelx_shelxl_version_number 2018/3
_chemical_oxdiff_formula C12H12O4PNa
_shelx_space_group_comment
;
The symmetry employed for this shelxl refinement is uniquely defined
by the following loop, which should always be used as a source of
symmetry information in preference to the above space-group names.
They are only intended as comments.
;
_shelx_estimated_absorpt_t_max 0.958
_shelx_estimated_absorpt_t_min 0.802
_reflns_odcompleteness_completeness 99.93
_reflns_odcompleteness_iscentric 1
_reflns_odcompleteness_theta 26.32
_olex2_refinement_description
;
1. Fixed Uiso
 At 1.5 times of:
  All C(H,H,H) groups, All O(H,H) groups
2. Restrained distances
 O5-H5A
 0.88 with sigma of 0.02
3.a Idealised Me refined as rotating group:
 C2(H2A,H2B,H2C), C3(H3A,H3B,H3C), C4(H4A,H4B,H4C)
;
_olex2_submission_special_instructions 'No special instructions were received'
_oxdiff_exptl_absorpt_empirical_details
;
Empirical correction (ABSPACK) includes:
- Absorption correction using spherical harmonics
- Frame scaling
;
_oxdiff_exptl_absorpt_empirical_full_max 1.919
_oxdiff_exptl_absorpt_empirical_full_min 0.562

loop_
_space_group_symop_operation_xyz
'x, y, z'
'-x, y+1/2, -z+1/2'
'-x, -y, -z'
'x, -y-1/2, z-1/2'

loop_
_atom_site_label
_atom_site_type_symbol
_atom_site_fract_x
_atom_site_fract_y
_atom_site_fract_z
_atom_site_U_iso_or_equiv
_atom_site_adp_type
_atom_site_occupancy
_atom_site_site_symmetry_order
_atom_site_calc_flag
_atom_site_refinement_flags_posn
_atom_site_refinement_flags_adp
_atom_site_refinement_flags_occupancy
_atom_site_disorder_assembly
_atom_site_disorder_group
P1 P 0.25047(9) 0.75088(17) 0.42387(9) 0.0266(5) Uani 1 1 d . . . . .
Na1 Na 0.49724(13) 0.5562(3) 0.25468(13) 0.0315(6) Uani 1 1 d . . . . .
Na2 Na 0.3721(3) 0.2336(5) 0.4693(3) 0.0842(11) Uani 1 1 d . . . . .
O1 O 0.2565(3) 0.5423(5) 0.3712(3) 0.0341(9) Uani 1 1 d . . . . .
O2 O 0.2881(2) 0.7247(5) 0.5377(3) 0.0319(9) Uani 1 1 d . . . . .
O3 O 0.3019(2) 0.9006(5) 0.3738(2) 0.0314(8) Uani 1 1 d . . . . .
O4 O 0.5196(2) 0.3023(5) 0.3741(3) 0.0328(9) Uani 1 1 d . . . . .
O5 O 0.3205(3) 0.5012(6) 0.2021(3) 0.0346(9) Uani 1 1 d D . . . .
H5A H 0.317(4) 0.373(4) 0.187(5) 0.052 Uiso 1 1 d DR . . . .
H5B H 0.307(5) 0.565(10) 0.162(5) 0.052 Uiso 1 1 d R . . . .
O6 O 0.4834(2) 0.8143(5) 0.3611(2) 0.0314(8) Uani 1 1 d . . . . .
O7 O 0.6780(2) 0.5814(5) 0.3088(3) 0.0345(9) Uani 1 1 d . . . . .
C1 C 0.1256(4) 0.8116(8) 0.3944(4) 0.0336(12) Uani 1 1 d . . . . .
C2 C 0.0864(4) 0.8129(10) 0.2775(4) 0.0501(16) Uani 1 1 d . . . . .
H2A H 0.019202 0.849027 0.260985 0.075 Uiso 1 1 calc GR . . . .
H2B H 0.093472 0.681650 0.250019 0.075 Uiso 1 1 calc GR . . . .
H2C H 0.121560 0.908937 0.246800 0.075 Uiso 1 1 calc GR . . . .
C3 C 0.0724(4) 0.6578(10) 0.4423(5) 0.0513(15) Uani 1 1 d . . . . .
H3A H 0.004750 0.690092 0.425561 0.077 Uiso 1 1 calc GR . . . .
H3B H 0.097253 0.657520 0.517123 0.077 Uiso 1 1 calc GR . . . .
H3C H 0.081243 0.527279 0.414935 0.077 Uiso 1 1 calc GR . . . .
C4 C 0.1134(4) 1.0140(9) 0.4384(5) 0.0478(15) Uani 1 1 d . . . . .
H4A H 0.140354 1.013066 0.512822 0.072 Uiso 1 1 calc GR . . . .
H4B H 0.045819 1.046421 0.424039 0.072 Uiso 1 1 calc GR . . . .
H4C H 0.146175 1.112695 0.406485 0.072 Uiso 1 1 calc GR . . . .

loop_
_atom_site_aniso_label
_atom_site_aniso_U_11
_atom_site_aniso_U_22
_atom_site_aniso_U_33
_atom_site_aniso_U_23
_atom_site_aniso_U_13
_atom_site_aniso_U_12
P1 0.0336(8) 0.0255(8) 0.0221(8) 0.0011(5) 0.0094(5) -0.0004(5)
Na1 0.0426(11) 0.0284(11) 0.0252(10) -0.0006(8) 0.0117(8) 0.0014(8)
Na2 0.092(2) 0.082(2) 0.079(2) -0.0004(16) 0.0209(19) -0.0007(17)
O1 0.051(2) 0.0223(18) 0.0306(19) 0.0001(14) 0.0138(16) 0.0012(15)
O2 0.0391(19) 0.0339(19) 0.0227(19) 0.0000(14) 0.0074(15) -0.0020(15)
O3 0.041(2) 0.0279(18) 0.0273(18) 0.0009(14) 0.0119(15) -0.0007(14)
O4 0.045(2) 0.0308(19) 0.0225(18) 0.0013(14) 0.0080(15) -0.0010(15)
O5 0.049(2) 0.034(2) 0.0214(19) 0.0015(15) 0.0094(16) 0.0027(17)
O6 0.044(2) 0.0266(18) 0.0264(18) 0.0007(14) 0.0130(15) 0.0011(15)
O7 0.046(2) 0.0331(19) 0.0258(18) 0.0008(15) 0.0122(15) -0.0015(15)
C1 0.033(3) 0.039(3) 0.029(3) 0.000(2) 0.009(2) 0.000(2)
C2 0.045(3) 0.065(4) 0.038(3) 0.006(3) 0.005(3) 0.004(3)
C3 0.044(3) 0.058(4) 0.055(4) 0.006(3) 0.018(3) -0.006(3)
C4 0.047(3) 0.044(3) 0.052(4) -0.004(3) 0.011(3) 0.012(3)

loop_
_atom_type_symbol
_atom_type_description
_atom_type_scat_dispersion_real
_atom_type_scat_dispersion_imag
_atom_type_scat_source
C C 0.0033 0.0016 'International Tables Vol C Tables 4.2.6.8 and 6.1.1.4'
H H 0.0000 0.0000 'International Tables Vol C Tables 4.2.6.8 and 6.1.1.4'
Na Na 0.0362 0.0249 'International Tables Vol C Tables 4.2.6.8 and 6.1.1.4'
O O 0.0106 0.0060 'International Tables Vol C Tables 4.2.6.8 and 6.1.1.4'
P P 0.1023 0.0942 'International Tables Vol C Tables 4.2.6.8 and 6.1.1.4'

loop_
_geom_angle_atom_site_label_1
_geom_angle_atom_site_label_2
_geom_angle_atom_site_label_3
_geom_angle
_geom_angle_site_symmetry_1
_geom_angle_site_symmetry_3
_geom_angle_publ_flag
O1 P1 C1 105.5(2) . . ?
O2 P1 O1 107.43(19) . . ?
O2 P1 O3 115.7(2) . . ?
O2 P1 C1 110.2(2) . . ?
O3 P1 O1 108.24(18) . . ?
O3 P1 C1 109.2(2) . . ?
Na1 Na1 Na1 174.44(12) 2_645 2_655 ?
Na1 Na1 Na2 112.42(9) 2_645 3_666 ?
Na1 Na1 Na2 70.19(7) 2_655 2_655 ?
Na1 Na1 Na2 70.53(7) 2_655 3_666 ?
Na1 Na1 Na2 104.26(9) 2_645 2_655 ?
Na2 Na1 Na2 111.92(8) 3_666 2_655 ?
O4 Na1 Na1 132.51(12) 2_655 2_645 ?
O4 Na1 Na1 43.02(9) 2_655 2_655 ?
O4 Na1 Na1 140.05(12) . 2_655 ?
O4 Na1 Na1 44.21(9) . 2_645 ?
O4 Na1 Na2 135.27(12) . 2_655 ?
O4 Na1 Na2 40.97(10) 2_655 2_655 ?
O4 Na1 Na2 70.77(10) . 3_666 ?
O4 Na1 Na2 111.39(11) 2_655 3_666 ?
O4 Na1 O4 175.96(12) . 2_655 ?
O4 Na1 O5 89.11(13) 2_655 . ?
O4 Na1 O5 92.51(13) . . ?
O4 Na1 O6 85.23(13) . 2_645 ?
O4 Na1 O7 94.32(13) 2_655 . ?
O4 Na1 O7 83.86(13) . . ?
O5 Na1 Na1 82.72(11) . 2_645 ?
O5 Na1 Na1 99.75(12) . 2_655 ?
O5 Na1 Na2 117.48(11) . 2_655 ?
O5 Na1 Na2 122.26(11) . 3_666 ?
O5 Na1 O7 175.30(14) . . ?
O6 Na1 Na1 132.32(12) 2_645 2_655 ?
O6 Na1 Na1 42.41(9) 2_645 2_645 ?
O6 Na1 Na1 142.22(12) . 2_645 ?
O6 Na1 Na1 42.97(9) . 2_655 ?
O6 Na1 Na2 64.22(10) 2_645 2_655 ?
O6 Na1 Na2 110.92(11) . 2_655 ?
O6 Na1 Na2 41.02(10) . 3_666 ?
O6 Na1 Na2 139.89(12) 2_645 3_666 ?
O6 Na1 O4 98.99(13) . . ?
O6 Na1 O4 84.62(12) . 2_655 ?
O6 Na1 O4 91.09(13) 2_645 2_655 ?
O6 Na1 O5 89.46(13) 2_645 . ?
O6 Na1 O5 92.76(13) . . ?
O6 Na1 O6 175.13(14) . 2_645 ?
O6 Na1 O7 87.27(13) 2_645 . ?
O6 Na1 O7 90.76(13) . . ?
O7 Na1 Na1 84.95(10) . 2_655 ?
O7 Na1 Na1 92.59(11) . 2_645 ?
O7 Na1 Na2 63.92(10) . 2_655 ?
O7 Na1 Na2 59.30(10) . 3_666 ?
Na1 Na2 Na1 125.66(10) 3_666 2_645 ?
O1 Na2 Na1 105.25(12) . 3_666 ?
O1 Na2 Na1 101.96(12) . 2_645 ?
O3 Na2 Na1 65.99(10) 1_545 2_645 ?
O3 Na2 Na1 141.83(14) 1_545 3_666 ?
O3 Na2 O1 106.96(15) 1_545 . ?
O3 Na2 O4 99.70(15) 1_545 . ?
O3 Na2 O6 115.28(16) 1_545 3_666 ?
O4 Na2 Na1 33.86(8) . 2_645 ?
O4 Na2 Na1 96.90(12) . 3_666 ?
O4 Na2 O1 95.74(15) . . ?
O6 Na2 Na1 100.14(12) 3_666 2_645 ?
O6 Na2 Na1 33.82(8) 3_666 3_666 ?
O6 Na2 O1 137.37(16) 3_666 . ?
O6 Na2 O4 83.08(14) 3_666 . ?
P1 O1 Na2 123.18(19) . . ?
P1 O3 Na2 121.86(19) . 1_565 ?
Na1 O4 Na1 92.77(12) . 2_645 ?
Na1 O4 Na2 105.17(15) 2_645 . ?
Na1 O4 Na2 116.51(16) . . ?
Na1 O5 H5A 102(4) . . ?
Na1 O5 H5B 102(6) . . ?
H5A O5 H5B 117(7) . . ?
Na1 O6 Na1 94.61(12) . 2_655 ?
Na1 O6 Na2 105.16(15) . 3_666 ?
Na1 O6 Na2 116.70(16) 2_655 3_666 ?
C2 C1 P1 109.0(4) . . ?
C3 C1 P1 109.7(4) . . ?
C3 C1 C2 109.5(5) . . ?
C4 C1 P1 109.1(4) . . ?
C4 C1 C2 110.0(5) . . ?
C4 C1 C3 109.6(5) . . ?
C1 C2 H2A 109.5 . . ?
C1 C2 H2B 109.5 . . ?
C1 C2 H2C 109.5 . . ?
H2A C2 H2B 109.5 . . ?
H2A C2 H2C 109.5 . . ?
H2B C2 H2C 109.5 . . ?
C1 C3 H3A 109.5 . . ?
C1 C3 H3B 109.5 . . ?
C1 C3 H3C 109.5 . . ?
H3A C3 H3B 109.5 . . ?
H3A C3 H3C 109.5 . . ?
H3B C3 H3C 109.5 . . ?
C1 C4 H4A 109.5 . . ?
C1 C4 H4B 109.5 . . ?
C1 C4 H4C 109.5 . . ?
H4A C4 H4B 109.5 . . ?
H4A C4 H4C 109.5 . . ?
H4B C4 H4C 109.5 . . ?

loop_
_geom_bond_atom_site_label_1
_geom_bond_atom_site_label_2
_geom_bond_distance
_geom_bond_site_symmetry_2
_geom_bond_publ_flag
P1 O1 1.596(3) . ?
P1 O2 1.502(4) . ?
P1 O3 1.514(3) . ?
P1 C1 1.811(5) . ?
Na1 Na1 3.40021(19) 2_655 ?
Na1 Na1 3.40016(19) 2_645 ?
Na1 Na2 3.990(4) 3_666 ?
Na1 Na2 4.112(4) 2_655 ?
Na1 O4 2.374(4) 2_655 ?
Na1 O4 2.323(4) . ?
Na1 O5 2.523(4) . ?
Na1 O6 2.325(4) 2_645 ?
Na1 O6 2.301(4) . ?
Na1 O7 2.558(4) . ?
Na2 O1 2.807(5) . ?
Na2 O3 2.676(5) 1_545 ?
Na2 O4 2.794(5) . ?
Na2 O6 2.713(5) 3_666 ?
O5 H5A 0.89(2) . ?
O5 H5B 0.68(7) . ?
C1 C2 1.533(7) . ?
C1 C3 1.532(8) . ?
C1 C4 1.523(7) . ?
C2 H2A 0.9800 . ?
C2 H2B 0.9800 . ?
C2 H2C 0.9800 . ?
C3 H3A 0.9800 . ?
C3 H3B 0.9800 . ?
C3 H3C 0.9800 . ?
C4 H4A 0.9800 . ?
C4 H4B 0.9800 . ?
C4 H4C 0.9800 . ?

loop_
_geom_hbond_atom_site_label_D
_geom_hbond_atom_site_label_H
_geom_hbond_atom_site_label_A
_geom_hbond_distance_DH
_geom_hbond_distance_HA
_geom_hbond_distance_DA
_geom_hbond_angle_DHA
_geom_hbond_site_symmetry_A
_geom_hbond_publ_flag
O5 H5A O7 0.89(2) 1.98(3) 2.856(5) 166(6) 2_645 yes
O5 H5B O2 0.68(7) 2.16(7) 2.837(5) 171(8) 4_575 yes

loop_
_geom_torsion_atom_site_label_1
_geom_torsion_atom_site_label_2
_geom_torsion_atom_site_label_3
_geom_torsion_atom_site_label_4
_geom_torsion
_geom_torsion_site_symmetry_1
_geom_torsion_site_symmetry_2
_geom_torsion_site_symmetry_3
_geom_torsion_site_symmetry_4
_geom_torsion_publ_flag
O1 P1 O3 Na2 -156.8(2) . . . 1_565 ?
O1 P1 C1 C2 -57.6(4) . . . . ?
O1 P1 C1 C3 62.3(4) . . . . ?
O1 P1 C1 C4 -177.7(4) . . . . ?
O2 P1 O1 Na2 -18.5(3) . . . . ?
O2 P1 O3 Na2 -36.2(3) . . . 1_565 ?
O2 P1 C1 C2 -173.2(4) . . . . ?
O2 P1 C1 C3 -53.3(4) . . . . ?
O2 P1 C1 C4 66.6(4) . . . . ?
O3 P1 O1 Na2 107.1(2) . . . . ?
O3 P1 C1 C2 58.6(4) . . . . ?
O3 P1 C1 C3 178.5(4) . . . . ?
O3 P1 C1 C4 -61.5(4) . . . . ?
C1 P1 O1 Na2 -136.1(2) . . . . ?
C1 P1 O3 Na2 88.8(3) . . . 1_565 ?
